data_7103335
loop_
_publ_author_name
'Hou, Lei'
'Zhang, Jie-Peng'
'Chen, Xiao-Ming'
'Ng, Seik Weng'

_publ_section_title
;
 Two highly-connected, chiral, porous coordination polymers featuring
 novel heptanuclear metal carboxylate clusters.
;
_journal_issue 34
_journal_name_full 'Chemical communications (Cambridge, England)'
_journal_page_first 4019
_journal_page_last 4021
_journal_paper_doi 10.1039/b809069f
_journal_year 2008
_chemical_formula_sum 'C81 H49 K0.5 O20.5 Zn4.75'
_chemical_formula_weight 1680.26
_chemical_name_systematic
;
?
;
_space_group_IT_number 98
_symmetry_cell_setting tetragonal
_symmetry_space_group_name_Hall 'I 4bw 2bw'
_symmetry_space_group_name_H-M 'I 41 2 2'
_atom_sites_solution_hydrogens geom
_atom_sites_solution_primary direct
_atom_sites_solution_secondary difmap
_audit_creation_method SHELXL-97
_cell_angle_alpha 90.00
_cell_angle_beta 90.00
_cell_angle_gamma 90.00
_cell_formula_units_Z 16
_cell_length_a 32.441(2)
_cell_length_b 32.441(2)
_cell_length_c 47.814(3)
_cell_measurement_reflns_used 5059
_cell_measurement_temperature 293(2)
_cell_measurement_theta_max 20.53
_cell_measurement_theta_min 2.16
_cell_volume 50320(4)
_computing_structure_refinement 'SHELXL-97 (Sheldrick, 1997)'
_computing_structure_solution 'SHELXS-97 (Sheldrick, 1990)'
_diffrn_ambient_temperature 293(2)
_diffrn_measured_fraction_theta_full 0.999
_diffrn_measured_fraction_theta_max 0.999
_diffrn_radiation_monochromator graphite
_diffrn_radiation_source 'fine-focus sealed tube'
_diffrn_radiation_type MoK\a
_diffrn_radiation_wavelength 0.71073
_diffrn_reflns_av_R_equivalents 0.1177
_diffrn_reflns_av_sigmaI/netI 0.1386
_diffrn_reflns_limit_h_max 38
_diffrn_reflns_limit_h_min -20
_diffrn_reflns_limit_k_max 38
_diffrn_reflns_limit_k_min -32
_diffrn_reflns_limit_l_max 40
_diffrn_reflns_limit_l_min -56
_diffrn_reflns_number 79454
_diffrn_reflns_theta_full 25.00
_diffrn_reflns_theta_max 25.00
_diffrn_reflns_theta_min 0.76
_exptl_absorpt_coefficient_mu 0.954
_exptl_absorpt_correction_T_max 0.8471
_exptl_absorpt_correction_T_min 0.7565
_exptl_absorpt_correction_type multi-scan
_exptl_absorpt_process_details sadabs
_exptl_crystal_colour yellow
_exptl_crystal_density_diffrn 0.887
_exptl_crystal_density_method 'not measured'
_exptl_crystal_description block
_exptl_crystal_F_000 13600
_exptl_crystal_size_max 0.31
_exptl_crystal_size_mid 0.19
_exptl_crystal_size_min 0.18
_platon_squeeze_details
;
;
_refine_diff_density_max 0.475
_refine_diff_density_min -0.351
_refine_diff_density_rms 0.083
_refine_ls_abs_structure_details 'Flack H D (1983), Acta Cryst. A39, 876-881'
_refine_ls_abs_structure_Flack 0.03(1)
_refine_ls_extinction_method none
_refine_ls_goodness_of_fit_ref 0.951
_refine_ls_hydrogen_treatment constr
_refine_ls_matrix_type full
_refine_ls_number_parameters 952
_refine_ls_number_reflns 22182
_refine_ls_number_restraints 97
_refine_ls_restrained_S_all 0.947
_refine_ls_R_factor_all 0.1128
_refine_ls_R_factor_gt 0.0594
_refine_ls_shift/su_max 0.000
_refine_ls_shift/su_mean 0.000
_refine_ls_structure_factor_coef Fsqd
_refine_ls_weighting_details 'calc w=1/[\s^2^(Fo^2^)+(0.0617P)^2^+0.0000P] where P=(Fo^2^+2Fc^2^)/3'
_refine_ls_weighting_scheme calc
_refine_ls_wR_factor_gt 0.1273
_refine_ls_wR_factor_ref 0.1429
_reflns_number_gt 11153
_reflns_number_total 22182
_reflns_threshold_expression >2sigma(I)
_cod_data_source_file b809069f.txt
_cod_data_source_block complex_2
_cod_original_sg_symbol_H-M I4(1)22
_cod_original_formula_sum 'C81 H49 K0.50 O20.50 Zn4.75'
_cod_database_code 7103335

loop_
_symmetry_equiv_pos_as_xyz
'x, y, z'
'x, -y+1/2, -z+1/4'
'-x+1/2, -y+1/2, z+1/2'
'-x+1/2, y, -z+3/4'
'y+1/2, x+1/2, -z+1/2'
'y+1/2, -x, z+3/4'
'-y, x+1/2, z+1/4'
'-y, -x, -z'
'x+1/2, y+1/2, z+1/2'
'x+1/2, -y+1, -z+3/4'
'-x+1, -y+1, z+1'
'-x+1, y+1/2, -z+5/4'
'y+1, x+1, -z+1'
'y+1, -x+1/2, z+5/4'
'-y+1/2, x+1, z+3/4'
'-y+1/2, -x+1/2, -z+1/2'

loop_
_atom_site_label
_atom_site_type_symbol
_atom_site_fract_x
_atom_site_fract_y
_atom_site_fract_z
_atom_site_U_iso_or_equiv
_atom_site_adp_type
_atom_site_occupancy
_atom_site_symmetry_multiplicity
_atom_site_calc_flag
_atom_site_refinement_flags
_atom_site_disorder_assembly
_atom_site_disorder_group
Zn1 Zn 0.51558(3) 0.11723(3) 0.147540(17) 0.0797(3) Uani 1 1 d . . .
Zn2 Zn 0.43349(3) 0.14925(3) 0.18485(2) 0.0938(3) Uani 1 1 d . . .
Zn3 Zn 0.52905(2) 0.17001(3) 0.20557(2) 0.0809(3) Uani 1 1 d . . .
Zn4 Zn 0.5000 0.0000 -0.184543(19) 0.0443(2) Uani 1 2 d S . .
Zn5 Zn 0.58942(2) 0.01709(2) -0.205071(16) 0.0546(2) Uani 1 1 d . . .
Zn6 Zn 0.5000 0.0000 -0.2500 0.0482(3) Uani 1 4 d S . .
K1 K 0.49138(7) 0.2500 0.1250 0.0684(6) Uani 1 2 d S . .
O1 O 0.49242(17) 0.16883(16) 0.11267(10) 0.0810(15) Uani 1 1 d . . .
O2 O 0.52973(16) 0.11349(17) 0.10713(11) 0.0922(16) Uani 1 1 d . . .
O3 O 0.53685(15) 0.02669(14) -0.15407(9) 0.0704(13) Uani 1 1 d . . .
O4 O 0.59172(15) 0.05690(14) -0.17272(10) 0.0746(14) Uani 1 1 d . . .
O6 O 0.60550(18) 0.42891(15) -0.08893(11) 0.0974(18) Uani 1 1 d . . .
O5 O 0.62251(17) 0.43452(16) -0.04389(12) 0.0934(16) Uani 1 1 d . . .
O7 O 0.43772(17) 0.22562(14) 0.16612(10) 0.0778(14) Uani 1 1 d . . .
O8 O 0.38681(15) 0.18628(15) 0.17922(11) 0.0830(15) Uani 1 1 d . . .
O9 O 0.03880(14) 0.39832(14) 0.19141(10) 0.0698(13) Uani 1 1 d . . .
O10 O 0.05352(12) 0.46376(15) 0.18231(10) 0.0710(13) Uani 1 1 d . . .
O11 O 0.31587(18) 0.49618(18) -0.01274(11) 0.110(2) Uani 1 1 d . . .
O12 O 0.34453(18) 0.43618(17) -0.02432(12) 0.1001(17) Uani 1 1 d . . .
O13 O 0.45222(15) -0.27773(14) 0.08777(12) 0.0852(15) Uani 1 1 d . . .
O14 O 0.43030(13) -0.28507(15) 0.04443(12) 0.0811(14) Uani 1 1 d . . .
O15 O 0.13697(13) -0.03423(16) -0.02296(12) 0.0832(15) Uani 1 1 d . . .
O16 O 0.11016(17) -0.0051(2) 0.01451(12) 0.117(2) Uani 1 1 d . . .
H16A H 0.0910 0.0001 0.0029 0.175 Uiso 1 1 d R . .
O17 O 0.41667(16) 0.10622(19) 0.15965(16) 0.134(3) Uani 1 1 d . . .
O18 O 0.47452(17) 0.07255(16) 0.14857(12) 0.0957(17) Uani 1 1 d . . .
O19 O 0.49232(13) 0.15695(12) 0.17440(8) 0.0685(12) Uani 1 1 d . . .
H19A H 0.4919 0.1793 0.1651 0.082 Uiso 1 1 calc R . .
O20 O 0.53303(10) 0.02708(10) -0.21769(7) 0.0422(9) Uani 1 1 d . . .
H20A H 0.5285 0.0529 -0.2177 0.051 Uiso 1 1 calc R . .
O1W O 0.45284(11) 0.04716(11) -0.2500 0.0601(16) Uani 1 2 d S . .
C1 C 0.5118(3) 0.1454(3) 0.09809(16) 0.076(2) Uani 1 1 d . . .
C2 C 0.5164(2) 0.1551(2) 0.06801(15) 0.0671(18) Uani 1 1 d . . .
C3 C 0.5411(3) 0.1289(2) 0.05123(16) 0.086(2) Uani 1 1 d . . .
H3 H 0.5517 0.1045 0.0585 0.103 Uiso 1 1 calc R . .
C4 C 0.5492(3) 0.1405(2) 0.02348(16) 0.086(2) Uani 1 1 d . . .
H4 H 0.5665 0.1239 0.0128 0.103 Uiso 1 1 calc R . .
C5 C 0.5327(2) 0.1753(2) 0.01145(14) 0.0654(19) Uani 1 1 d . . .
C6 C 0.5077(2) 0.19970(19) 0.02897(14) 0.0652(18) Uani 1 1 d . . .
H6 H 0.4959 0.2236 0.0218 0.078 Uiso 1 1 calc R . .
C7 C 0.5003(2) 0.1892(2) 0.05580(13) 0.0620(17) Uani 1 1 d . . .
H7 H 0.4835 0.2063 0.0665 0.074 Uiso 1 1 calc R . .
C8 C 0.5448(2) 0.1899(2) -0.01707(14) 0.0680(19) Uani 1 1 d . . .
C9 C 0.5440(2) 0.1621(2) -0.03954(16) 0.074(2) Uani 1 1 d . . .
H9 H 0.5356 0.1350 -0.0368 0.089 Uiso 1 1 calc R . .
C10 C 0.5559(2) 0.1758(3) -0.06625(15) 0.080(2) Uani 1 1 d . . .
C11 C 0.5675(2) 0.2165(2) -0.07034(15) 0.074(2) Uani 1 1 d . . .
H11 H 0.5758 0.2256 -0.0879 0.089 Uiso 1 1 calc R . .
C12 C 0.5664(2) 0.2432(2) -0.04824(15) 0.0657(18) Uani 1 1 d . . .
C13 C 0.5548(2) 0.22989(19) -0.02228(14) 0.067(2) Uani 1 1 d . . .
H13 H 0.5537 0.2488 -0.0077 0.081 Uiso 1 1 calc R . .
C14 C 0.5595(3) 0.1439(2) -0.08963(15) 0.078(2) Uani 1 1 d . . .
C15 C 0.5286(3) 0.1130(3) -0.09224(16) 0.092(2) Uani 1 1 d . . .
H15 H 0.5072 0.1122 -0.0793 0.110 Uiso 1 1 calc R . .
C16 C 0.5294(3) 0.0848(2) -0.11281(17) 0.089(2) Uani 1 1 d . . .
H16 H 0.5090 0.0647 -0.1139 0.107 Uiso 1 1 calc R . .
C17 C 0.5610(2) 0.0860(2) -0.13238(15) 0.0667(19) Uani 1 1 d . . .
C18 C 0.5907(3) 0.1171(3) -0.12978(18) 0.113(3) Uani 1 1 d . . .
H18 H 0.6112 0.1188 -0.1433 0.136 Uiso 1 1 calc R . .
C19 C 0.5912(3) 0.1443(2) -0.10900(17) 0.100(3) Uani 1 1 d . . .
H19 H 0.6126 0.1633 -0.1075 0.120 Uiso 1 1 calc R . .
C20 C 0.5633(2) 0.0536(2) -0.15485(13) 0.0611(18) Uani 1 1 d . . .
C21 C 0.5775(2) 0.2870(2) -0.05278(15) 0.0749(18) Uani 1 1 d U . .
C22 C 0.5697(3) 0.3062(2) -0.07771(16) 0.089(2) Uani 1 1 d U . .
H22 H 0.5574 0.2915 -0.0922 0.107 Uiso 1 1 calc R . .
C23 C 0.5804(3) 0.3486(2) -0.08163(16) 0.091(2) Uani 1 1 d U . .
H23 H 0.5754 0.3613 -0.0987 0.109 Uiso 1 1 calc R . .
C24 C 0.5982(2) 0.3705(2) -0.06009(15) 0.0718(18) Uani 1 1 d U . .
C25 C 0.6060(3) 0.3507(2) -0.03545(16) 0.096(2) Uani 1 1 d U . .
H25 H 0.6186 0.3648 -0.0208 0.116 Uiso 1 1 calc R . .
C26 C 0.5954(3) 0.3097(2) -0.03210(16) 0.093(2) Uani 1 1 d U . .
H26 H 0.6006 0.2971 -0.0150 0.112 Uiso 1 1 calc R . .
C27 C 0.6095(2) 0.4146(3) -0.0648(2) 0.081(2) Uani 1 1 d . . .
C28 C 0.4000(2) 0.2192(2) 0.16974(15) 0.064(2) Uani 1 1 d . . .
C29 C 0.3705(2) 0.2542(2) 0.16369(13) 0.0616(18) Uani 1 1 d . . .
C30 C 0.3293(2) 0.2476(2) 0.16680(15) 0.075(2) Uani 1 1 d . . .
H30 H 0.3195 0.2227 0.1738 0.091 Uiso 1 1 calc R . .
C31 C 0.3030(2) 0.2781(3) 0.15952(17) 0.085(2) Uani 1 1 d . . .
H31 H 0.2749 0.2738 0.1622 0.102 Uiso 1 1 calc R . .
C32 C 0.3156(2) 0.3151(2) 0.14844(14) 0.0666(18) Uani 1 1 d D . .
C33 C 0.3570(2) 0.3205(2) 0.14551(15) 0.072(2) Uani 1 1 d . . .
H33 H 0.3666 0.3448 0.1375 0.086 Uiso 1 1 calc R . .
C34 C 0.3847(2) 0.2918(2) 0.15374(14) 0.070(2) Uani 1 1 d . . .
H34 H 0.4128 0.2972 0.1527 0.083 Uiso 1 1 calc R . .
C35 C 0.28528(19) 0.3461(2) 0.13616(15) 0.0665(19) Uani 1 1 d D . .
C36 C 0.2488(2) 0.3556(2) 0.14771(15) 0.072(2) Uani 1 1 d . . .
H36 H 0.2415 0.3433 0.1645 0.087 Uiso 1 1 calc R . .
C37 C 0.2217(2) 0.3832(2) 0.13553(15) 0.0665(19) Uani 1 1 d . . .
C38 C 0.2334(2) 0.4016(2) 0.11017(17) 0.074(2) Uani 1 1 d . . .
H38 H 0.2162 0.4210 0.1018 0.088 Uiso 1 1 calc R . .
C39 C 0.27113(19) 0.39085(19) 0.09729(16) 0.0621(19) Uani 1 1 d . . .
C40 C 0.2959(2) 0.3637(2) 0.11109(16) 0.067(2) Uani 1 1 d . . .
H40 H 0.3212 0.3569 0.1032 0.081 Uiso 1 1 calc R . .
C41 C 0.1807(2) 0.3939(2) 0.14842(16) 0.075(2) Uani 1 1 d . . .
C42 C 0.1559(3) 0.3657(2) 0.16026(18) 0.101(3) Uani 1 1 d . . .
H42 H 0.1642 0.3383 0.1607 0.121 Uiso 1 1 calc R . .
C43 C 0.1185(2) 0.3766(2) 0.17177(16) 0.086(2) Uani 1 1 d . . .
H43 H 0.1030 0.3564 0.1807 0.104 Uiso 1 1 calc R . .
C44 C 0.10357(19) 0.4152(2) 0.17070(14) 0.0595(18) Uani 1 1 d . . .
C45 C 0.1273(2) 0.4449(2) 0.15781(15) 0.068(2) Uani 1 1 d . . .
H45 H 0.1174 0.4718 0.1568 0.081 Uiso 1 1 calc R . .
C46 C 0.1644(2) 0.4361(2) 0.14661(17) 0.083(2) Uani 1 1 d . . .
H46 H 0.1796 0.4566 0.1378 0.099 Uiso 1 1 calc R . .
C47 C 0.0619(2) 0.4265(2) 0.18275(14) 0.0569(18) Uani 1 1 d . . .
C48 C 0.28273(19) 0.4092(2) 0.07008(14) 0.0612(18) Uani 1 1 d . . .
C49 C 0.2732(2) 0.4486(2) 0.06170(17) 0.079(2) Uani 1 1 d . . .
H49 H 0.2566 0.4646 0.0732 0.095 Uiso 1 1 calc R . .
C50 C 0.2871(2) 0.4650(2) 0.03757(17) 0.082(2) Uani 1 1 d . . .
H50 H 0.2811 0.4923 0.0332 0.099 Uiso 1 1 calc R . .
C51 C 0.3098(2) 0.4420(2) 0.01959(15) 0.0636(18) Uani 1 1 d . . .
C52 C 0.3209(2) 0.4023(2) 0.02627(17) 0.086(2) Uani 1 1 d . . .
H52 H 0.3374 0.3867 0.0144 0.103 Uiso 1 1 calc R . .
C53 C 0.3062(2) 0.3859(2) 0.05196(17) 0.087(2) Uani 1 1 d . . .
H53 H 0.3125 0.3588 0.0567 0.105 Uiso 1 1 calc R . .
C54 C 0.3241(2) 0.4600(3) -0.00819(16) 0.075(2) Uani 1 1 d . . .
C55 C 0.4302(2) -0.2670(2) 0.06743(18) 0.0647(19) Uani 1 1 d . . .
C56 C 0.40187(18) -0.23146(19) 0.07116(16) 0.0593(18) Uani 1 1 d . . .
C57 C 0.3782(2) -0.2181(2) 0.04837(16) 0.075(2) Uani 1 1 d . . .
H57 H 0.3783 -0.2328 0.0317 0.090 Uiso 1 1 calc R . .
C58 C 0.3547(2) -0.1829(2) 0.05106(17) 0.083(2) Uani 1 1 d . . .
H58 H 0.3383 -0.1745 0.0362 0.099 Uiso 1 1 calc R . .
C59 C 0.3551(2) -0.1591(2) 0.07586(16) 0.069(2) Uani 1 1 d . . .
C60 C 0.37754(19) -0.1746(2) 0.09799(14) 0.0637(19) Uani 1 1 d . . .
H60 H 0.3773 -0.1604 0.1149 0.076 Uiso 1 1 calc R . .
C61 C 0.40077(19) -0.2113(2) 0.09603(15) 0.0627(18) Uani 1 1 d . . .
H61 H 0.4150 -0.2214 0.1115 0.075 Uiso 1 1 calc R . .
C62 C 0.3357(2) -0.1175(2) 0.07762(14) 0.0659(19) Uani 1 1 d . . .
C63 C 0.2989(2) -0.1091(2) 0.06474(16) 0.079(2) Uani 1 1 d . . .
H63 H 0.2849 -0.1299 0.0552 0.095 Uiso 1 1 calc R . .
C64 C 0.2826(2) -0.0697(2) 0.06590(17) 0.081(2) Uani 1 1 d . . .
C65 C 0.3020(2) -0.0395(2) 0.08037(16) 0.087(3) Uani 1 1 d . . .
H65 H 0.2904 -0.0134 0.0818 0.104 Uiso 1 1 calc R . .
C66 C 0.3399(2) -0.0485(2) 0.09317(14) 0.071(2) Uani 1 1 d . . .
C67 C 0.3551(2) -0.0873(2) 0.09164(14) 0.0657(19) Uani 1 1 d . . .
H67 H 0.3798 -0.0932 0.1006 0.079 Uiso 1 1 calc R . .
C68 C 0.24394(14) -0.05918(18) 0.04935(11) 0.094(2) Uani 1 1 d GU . .
C69 C 0.24089(13) -0.06947(18) 0.02120(11) 0.110(2) Uani 1 1 d GU . .
H69 H 0.2623 -0.0834 0.0124 0.132 Uiso 1 1 calc R . .
C70 C 0.20576(16) -0.05894(17) 0.00617(8) 0.101(2) Uani 1 1 d GU . .
H70 H 0.2037 -0.0658 -0.0127 0.121 Uiso 1 1 calc R . .
C71 C 0.17368(13) -0.03812(17) 0.01929(10) 0.083(2) Uani 1 1 d GU . .
C72 C 0.17674(14) -0.02783(18) 0.04743(11) 0.117(2) Uani 1 1 d GU . .
H72 H 0.1553 -0.0139 0.0562 0.141 Uiso 1 1 calc R . .
C73 C 0.21187(17) -0.03836(19) 0.06246(9) 0.114(2) Uani 1 1 d GU . .
H73 H 0.2139 -0.0315 0.0813 0.137 Uiso 1 1 calc R . .
C74 C 0.1368(2) -0.0251(2) 0.0030(2) 0.083(2) Uani 1 1 d . . .
C75 C 0.3645(2) -0.0152(2) 0.10786(15) 0.0655(19) Uani 1 1 d . . .
C76 C 0.3445(2) 0.0172(2) 0.12179(17) 0.089(2) Uani 1 1 d . . .
H76 H 0.3159 0.0186 0.1223 0.107 Uiso 1 1 calc R . .
C77 C 0.3693(2) 0.0481(2) 0.13521(17) 0.083(2) Uani 1 1 d . . .
H77 H 0.3565 0.0703 0.1440 0.100 Uiso 1 1 calc R . .
C78 C 0.4111(2) 0.0455(2) 0.13521(17) 0.073(2) Uani 1 1 d . . .
C79 C 0.4309(2) 0.0142(3) 0.12232(17) 0.087(2) Uani 1 1 d . . .
H79 H 0.4595 0.0132 0.1221 0.105 Uiso 1 1 calc R . .
C80 C 0.4073(2) -0.0171(2) 0.10913(15) 0.082(2) Uani 1 1 d . . .
H80 H 0.4207 -0.0395 0.1011 0.098 Uiso 1 1 calc R . .
C81 C 0.4367(3) 0.0775(2) 0.14824(18) 0.082(2) Uani 1 1 d . . .

loop_
_atom_site_aniso_label
_atom_site_aniso_U_11
_atom_site_aniso_U_22
_atom_site_aniso_U_33
_atom_site_aniso_U_23
_atom_site_aniso_U_13
_atom_site_aniso_U_12
Zn1 0.0704(6) 0.1163(7) 0.0526(5) -0.0180(5) 0.0097(4) -0.0183(5)
Zn2 0.0691(6) 0.1288(8) 0.0836(7) -0.0501(6) -0.0269(5) 0.0485(6)
Zn3 0.0586(5) 0.0916(6) 0.0923(7) -0.0369(5) 0.0105(5) -0.0144(4)
Zn4 0.0451(6) 0.0459(6) 0.0420(6) 0.000 0.000 -0.0011(5)
Zn5 0.0472(4) 0.0642(5) 0.0522(4) 0.0001(4) 0.0055(4) -0.0029(3)
Zn6 0.0528(5) 0.0528(5) 0.0390(8) 0.000 0.000 -0.0047(7)
K1 0.0778(16) 0.0627(13) 0.0648(14) 0.0062(11) 0.000 0.000
O1 0.114(4) 0.082(4) 0.046(3) -0.004(3) 0.008(3) -0.004(3)
O2 0.113(4) 0.096(4) 0.068(4) 0.012(3) 0.002(3) 0.013(3)
O3 0.077(3) 0.071(3) 0.063(3) -0.009(2) -0.008(3) -0.016(3)
O4 0.074(3) 0.085(3) 0.064(3) -0.025(3) 0.005(3) -0.011(3)
O6 0.165(6) 0.070(3) 0.057(4) 0.014(3) -0.004(3) -0.022(3)
O5 0.118(4) 0.092(4) 0.069(4) -0.012(3) 0.009(3) -0.015(3)
O7 0.083(4) 0.073(3) 0.078(4) 0.009(3) -0.001(3) 0.032(3)
O8 0.082(4) 0.063(3) 0.103(4) 0.014(3) 0.000(3) 0.010(3)
O9 0.069(3) 0.064(3) 0.076(3) 0.005(2) 0.011(3) 0.010(3)
O10 0.049(3) 0.076(3) 0.088(4) -0.017(3) 0.008(2) 0.011(2)
O11 0.153(5) 0.070(4) 0.108(5) 0.030(3) 0.043(4) 0.034(4)
O12 0.115(4) 0.105(4) 0.081(4) 0.018(3) 0.013(3) 0.016(4)
O13 0.088(4) 0.070(3) 0.097(4) -0.016(3) -0.021(3) 0.032(3)
O14 0.068(3) 0.083(4) 0.092(4) -0.016(3) -0.015(3) 0.014(3)
O15 0.061(3) 0.108(4) 0.081(4) -0.004(3) -0.024(3) 0.019(3)
O16 0.081(4) 0.159(6) 0.110(5) -0.020(4) -0.028(3) 0.059(4)
O17 0.072(4) 0.109(5) 0.220(8) -0.082(5) -0.012(4) 0.012(3)
O18 0.064(4) 0.105(4) 0.118(5) -0.018(3) 0.008(3) 0.007(3)
O19 0.089(3) 0.058(3) 0.059(3) 0.011(2) -0.009(2) -0.001(2)
O20 0.042(2) 0.046(2) 0.039(2) -0.0030(18) -0.0020(18) 0.0011(17)
O1W 0.058(2) 0.058(2) 0.064(4) -0.006(2) -0.006(2) 0.013(3)
C1 0.084(6) 0.089(6) 0.055(6) 0.023(5) -0.012(4) -0.028(5)
C2 0.080(5) 0.065(5) 0.056(5) 0.000(4) 0.000(4) -0.022(4)
C3 0.129(7) 0.072(5) 0.058(5) 0.010(4) -0.004(5) 0.019(5)
C4 0.131(7) 0.056(5) 0.072(6) -0.010(4) 0.005(5) 0.006(5)
C5 0.099(5) 0.041(4) 0.056(5) 0.005(3) 0.001(4) -0.002(4)
C6 0.077(5) 0.056(4) 0.063(5) -0.009(4) 0.021(4) 0.007(4)
C7 0.076(5) 0.065(5) 0.045(4) -0.006(4) 0.009(4) -0.001(4)
C8 0.095(5) 0.064(5) 0.046(4) -0.012(4) 0.000(4) 0.010(4)
C9 0.102(6) 0.052(4) 0.070(6) 0.003(4) 0.007(4) 0.000(4)
C10 0.096(6) 0.104(7) 0.041(4) -0.012(5) -0.002(4) -0.002(5)
C11 0.116(6) 0.053(5) 0.054(5) 0.009(4) -0.001(4) -0.015(4)
C12 0.077(5) 0.067(5) 0.054(5) 0.002(4) 0.011(4) 0.001(4)
C13 0.120(6) 0.038(4) 0.044(4) -0.010(3) 0.002(4) -0.004(4)
C14 0.110(6) 0.076(5) 0.048(5) -0.010(4) -0.009(5) -0.002(5)
C15 0.101(6) 0.107(6) 0.067(5) -0.025(5) 0.004(5) -0.022(5)
C16 0.110(7) 0.087(6) 0.072(5) -0.030(5) 0.011(5) -0.022(5)
C17 0.069(5) 0.073(5) 0.058(5) -0.012(4) 0.003(4) -0.023(4)
C18 0.116(7) 0.144(8) 0.080(6) -0.043(6) 0.055(5) -0.052(6)
C19 0.125(7) 0.101(6) 0.073(6) -0.049(5) 0.041(5) -0.058(5)
C20 0.067(5) 0.081(6) 0.036(4) 0.002(4) -0.011(4) -0.005(4)
C21 0.111(5) 0.069(4) 0.045(4) 0.001(3) 0.000(4) -0.003(4)
C22 0.129(5) 0.088(4) 0.051(4) 0.003(4) 0.007(4) -0.028(4)
C23 0.128(5) 0.089(4) 0.057(4) 0.008(4) -0.005(4) -0.016(4)
C24 0.099(5) 0.069(4) 0.047(4) -0.001(3) -0.005(4) -0.006(4)
C25 0.152(6) 0.087(4) 0.050(4) -0.003(4) -0.015(4) -0.019(4)
C26 0.146(6) 0.083(4) 0.050(4) 0.010(4) -0.010(4) -0.013(4)
C27 0.075(5) 0.083(6) 0.085(7) -0.009(6) 0.002(5) -0.003(4)
C28 0.056(5) 0.074(6) 0.063(5) 0.005(4) -0.002(4) 0.020(4)
C29 0.058(5) 0.069(5) 0.057(4) 0.006(4) 0.014(3) 0.015(4)
C30 0.076(6) 0.062(5) 0.088(6) 0.034(4) 0.009(4) 0.017(4)
C31 0.048(4) 0.102(7) 0.106(7) 0.019(5) 0.017(4) -0.002(4)
C32 0.072(5) 0.057(5) 0.070(5) 0.013(4) 0.012(4) 0.002(4)
C33 0.048(4) 0.070(5) 0.098(6) 0.024(4) 0.018(4) 0.021(4)
C34 0.073(5) 0.063(5) 0.073(5) 0.024(4) 0.010(4) 0.010(4)
C35 0.048(4) 0.076(5) 0.075(5) 0.020(4) 0.007(4) 0.021(4)
C36 0.062(5) 0.077(5) 0.078(5) 0.024(4) 0.010(4) 0.036(4)
C37 0.064(5) 0.072(5) 0.063(5) 0.004(4) 0.016(4) 0.011(4)
C38 0.051(4) 0.064(5) 0.105(7) -0.004(4) 0.013(4) 0.012(3)
C39 0.047(4) 0.051(4) 0.088(6) -0.005(4) 0.016(4) 0.001(3)
C40 0.051(4) 0.064(5) 0.087(6) 0.014(4) 0.001(4) 0.016(4)
C41 0.067(5) 0.076(5) 0.082(6) 0.016(4) 0.014(4) 0.011(4)
C42 0.093(6) 0.081(6) 0.128(8) 0.033(5) 0.048(6) 0.045(5)
C43 0.077(6) 0.087(6) 0.095(6) 0.025(5) 0.028(5) 0.015(5)
C44 0.049(4) 0.062(5) 0.068(5) -0.002(4) 0.002(3) 0.024(4)
C45 0.055(5) 0.065(5) 0.083(6) -0.008(4) 0.007(4) 0.000(4)
C46 0.073(5) 0.063(5) 0.112(7) 0.017(4) 0.025(5) 0.014(4)
C47 0.045(4) 0.060(5) 0.065(5) -0.014(4) -0.007(4) 0.022(4)
C48 0.051(4) 0.073(5) 0.059(5) 0.004(4) 0.000(4) 0.000(4)
C49 0.079(5) 0.072(5) 0.087(6) 0.022(4) 0.027(4) 0.044(4)
C50 0.102(6) 0.050(4) 0.095(7) 0.009(4) 0.029(5) 0.027(4)
C51 0.063(5) 0.061(5) 0.067(5) 0.009(4) -0.004(4) -0.003(4)
C52 0.108(6) 0.066(5) 0.084(6) 0.022(4) 0.036(5) 0.016(4)
C53 0.107(6) 0.067(5) 0.088(6) 0.019(5) 0.014(5) 0.037(4)
C54 0.069(5) 0.080(6) 0.075(6) -0.002(5) 0.009(4) 0.006(4)
C55 0.062(5) 0.059(5) 0.072(6) -0.008(4) -0.006(4) 0.000(4)
C56 0.047(4) 0.052(4) 0.079(6) 0.007(4) -0.016(4) 0.005(3)
C57 0.087(5) 0.065(5) 0.073(5) -0.008(4) -0.020(4) 0.015(4)
C58 0.083(5) 0.076(5) 0.090(6) -0.010(5) -0.040(5) 0.014(4)
C59 0.056(4) 0.070(5) 0.080(6) -0.013(4) -0.017(4) 0.007(4)
C60 0.070(5) 0.066(5) 0.055(5) -0.005(4) -0.020(4) 0.017(4)
C61 0.061(4) 0.069(5) 0.058(5) 0.003(4) -0.014(4) 0.008(4)
C62 0.066(5) 0.066(5) 0.066(5) -0.017(4) -0.019(4) 0.034(4)
C63 0.066(5) 0.068(5) 0.104(6) -0.003(4) -0.034(4) 0.024(4)
C64 0.067(5) 0.081(6) 0.095(6) -0.008(5) -0.029(4) 0.016(4)
C65 0.087(6) 0.082(5) 0.091(6) -0.025(5) -0.048(5) 0.041(5)
C66 0.071(5) 0.076(5) 0.064(5) -0.007(4) -0.029(4) 0.009(4)
C67 0.065(4) 0.059(5) 0.073(5) -0.012(4) -0.030(4) 0.019(4)
C68 0.078(4) 0.113(5) 0.092(5) -0.024(4) -0.044(4) 0.038(4)
C69 0.072(4) 0.159(6) 0.099(5) -0.034(5) -0.042(4) 0.038(4)
C70 0.076(4) 0.142(6) 0.084(5) -0.017(4) -0.021(4) 0.033(4)
C71 0.071(4) 0.101(5) 0.077(4) -0.024(4) -0.025(4) 0.024(4)
C72 0.095(5) 0.158(6) 0.099(5) -0.037(5) -0.017(4) 0.058(4)
C73 0.088(5) 0.163(6) 0.091(5) -0.040(5) -0.043(4) 0.054(4)
C74 0.064(5) 0.090(6) 0.096(7) -0.023(5) -0.026(5) 0.022(4)
C75 0.059(5) 0.070(5) 0.068(5) 0.008(4) -0.013(4) 0.010(4)
C76 0.076(5) 0.076(5) 0.114(7) -0.006(5) -0.004(5) 0.020(5)
C77 0.072(6) 0.056(5) 0.122(7) -0.036(4) -0.006(5) 0.012(4)
C78 0.052(5) 0.051(4) 0.116(7) -0.021(4) 0.013(4) -0.004(4)
C79 0.059(5) 0.111(7) 0.093(6) -0.024(5) 0.004(4) -0.005(5)
C80 0.079(6) 0.080(5) 0.086(6) -0.031(4) 0.007(4) 0.023(4)
C81 0.085(6) 0.053(5) 0.107(7) -0.018(4) 0.007(5) 0.006(5)

loop_
_atom_type_symbol
_atom_type_description
_atom_type_scat_dispersion_real
_atom_type_scat_dispersion_imag
_atom_type_scat_source
C C 0.0033 0.0016 'International Tables Vol C Tables 4.2.6.8 and 6.1.1.4'
H H 0.0000 0.0000 'International Tables Vol C Tables 4.2.6.8 and 6.1.1.4'
O O 0.0106 0.0060 'International Tables Vol C Tables 4.2.6.8 and 6.1.1.4'
K K 0.2009 0.2494 'International Tables Vol C Tables 4.2.6.8 and 6.1.1.4'
Zn Zn 0.2839 1.4301 'International Tables Vol C Tables 4.2.6.8 and 6.1.1.4'

loop_
_geom_angle_atom_site_label_1
_geom_angle_atom_site_label_2
_geom_angle_atom_site_label_3
_geom_angle
_geom_angle_site_symmetry_1
_geom_angle_site_symmetry_3
_geom_angle_publ_flag
O6 Zn1 O18 118.2(2) 7_645 . ?
O6 Zn1 O19 105.4(2) 7_645 . ?
O18 Zn1 O19 101.9(2) . . ?
O6 Zn1 O2 95.6(2) 7_645 . ?
O18 Zn1 O2 97.8(2) . . ?
O19 Zn1 O2 139.6(2) . . ?
O6 Zn1 O1 129.4(2) 7_645 . ?
O18 Zn1 O1 108.0(2) . . ?
O19 Zn1 O1 83.15(17) . . ?
O2 Zn1 O1 57.18(19) . . ?
O6 Zn1 C1 115.0(3) 7_645 . ?
O18 Zn1 C1 104.8(2) . . ?
O19 Zn1 C1 110.7(3) . . ?
O2 Zn1 C1 29.3(2) . . ?
O1 Zn1 C1 27.9(2) . . ?
O17 Zn2 O8 98.1(2) . . ?
O17 Zn2 O12 135.2(3) . 14_454 ?
O8 Zn2 O12 96.2(2) . 14_454 ?
O17 Zn2 O19 101.9(2) . . ?
O8 Zn2 O19 129.3(2) . . ?
O12 Zn2 O19 101.2(2) 14_454 . ?
O11 Zn3 O5 121.3(3) 14_454 7_645 ?
O11 Zn3 O19 108.5(2) 14_454 . ?
O5 Zn3 O19 102.1(2) 7_645 . ?
O11 Zn3 O14 101.4(2) 14_454 12_554 ?
O5 Zn3 O14 100.4(2) 7_645 12_554 ?
O19 Zn3 O14 124.7(2) . 12_554 ?
O3 Zn4 O3 90.7(3) . 11_544 ?
O3 Zn4 O10 89.24(17) . 8_655 ?
O3 Zn4 O10 86.66(18) 11_544 8_655 ?
O3 Zn4 O10 86.66(18) . 13_444 ?
O3 Zn4 O10 89.24(17) 11_544 13_444 ?
O10 Zn4 O10 174.2(3) 8_655 13_444 ?
O3 Zn4 O20 175.18(16) . 11_544 ?
O3 Zn4 O20 93.51(16) 11_544 11_544 ?
O10 Zn4 O20 88.75(15) 8_655 11_544 ?
O10 Zn4 O20 95.65(16) 13_444 11_544 ?
O3 Zn4 O20 93.51(16) . . ?
O3 Zn4 O20 175.18(16) 11_544 . ?
O10 Zn4 O20 95.65(16) 8_655 . ?
O10 Zn4 O20 88.75(15) 13_444 . ?
O20 Zn4 O20 82.33(18) 11_544 . ?
O3 Zn4 Zn5 146.43(13) . 11_544 ?
O3 Zn4 Zn5 67.04(13) 11_544 11_544 ?
O10 Zn4 Zn5 112.99(12) 8_655 11_544 ?
O10 Zn4 Zn5 68.99(13) 13_444 11_544 ?
O20 Zn4 Zn5 38.17(9) 11_544 11_544 ?
O20 Zn4 Zn5 108.14(9) . 11_544 ?
O3 Zn4 Zn5 67.04(13) . . ?
O3 Zn4 Zn5 146.43(13) 11_544 . ?
O10 Zn4 Zn5 68.99(13) 8_655 . ?
O10 Zn4 Zn5 112.99(12) 13_444 . ?
O20 Zn4 Zn5 108.14(9) 11_544 . ?
O20 Zn4 Zn5 38.17(9) . . ?
Zn5 Zn4 Zn5 143.23(4) 11_544 . ?
O3 Zn4 Zn6 134.63(13) . . ?
O3 Zn4 Zn6 134.63(13) 11_544 . ?
O10 Zn4 Zn6 92.92(13) 8_655 . ?
O10 Zn4 Zn6 92.92(13) 13_444 . ?
O20 Zn4 Zn6 41.17(9) 11_544 . ?
O20 Zn4 Zn6 41.17(9) . . ?
Zn5 Zn4 Zn6 71.62(2) 11_544 . ?
Zn5 Zn4 Zn6 71.62(2) . . ?
O15 Zn5 O20 121.86(19) 10_544 . ?
O15 Zn5 O9 106.4(2) 10_544 8_655 ?
O20 Zn5 O9 116.40(17) . 8_655 ?
O15 Zn5 O4 101.6(2) 10_544 . ?
O20 Zn5 O4 99.51(17) . . ?
O9 Zn5 O4 109.2(2) 8_655 . ?
O15 Zn5 Zn4 163.60(16) 10_544 . ?
O20 Zn5 Zn4 41.76(10) . . ?
O9 Zn5 Zn4 85.38(14) 8_655 . ?
O4 Zn5 Zn4 84.64(14) . . ?
O20 Zn6 O20 172.46(18) 16_554 . ?
O20 Zn6 O20 96.72(18) 16_554 11_544 ?
O20 Zn6 O20 83.78(18) . 11_544 ?
O20 Zn6 O20 83.78(18) 16_554 5_544 ?
O20 Zn6 O20 96.72(18) . 5_544 ?
O20 Zn6 O20 172.46(18) 11_544 5_544 ?
O20 Zn6 O1W 86.23(9) 16_554 11_544 ?
O20 Zn6 O1W 86.23(9) . 11_544 ?
O20 Zn6 O1W 93.77(9) 11_544 11_544 ?
O20 Zn6 O1W 93.77(9) 5_544 11_544 ?
O20 Zn6 O1W 93.77(9) 16_554 . ?
O20 Zn6 O1W 93.77(9) . . ?
O20 Zn6 O1W 86.23(9) 11_544 . ?
O20 Zn6 O1W 86.23(9) 5_544 . ?
O1W Zn6 O1W 180.00(14) 11_544 . ?
O20 Zn6 Zn4 41.89(9) 16_554 5_544 ?
O20 Zn6 Zn4 138.11(9) . 5_544 ?
O20 Zn6 Zn4 138.11(9) 11_544 5_544 ?
O20 Zn6 Zn4 41.89(9) 5_544 5_544 ?
O1W Zn6 Zn4 90.0 11_544 5_544 ?
O1W Zn6 Zn4 90.0 . 5_544 ?
O20 Zn6 Zn4 138.11(9) 16_554 . ?
O20 Zn6 Zn4 41.89(9) . . ?
O20 Zn6 Zn4 41.89(9) 11_544 . ?
O20 Zn6 Zn4 138.11(9) 5_544 . ?
O1W Zn6 Zn4 90.0 11_544 . ?
O1W Zn6 Zn4 90.0 . . ?
Zn4 Zn6 Zn4 180.0 5_544 . ?
O1 K1 O1 178.6(3) . 2 ?
O1 K1 O13 79.10(15) . 12_554 ?
O1 K1 O13 99.91(16) 2 12_554 ?
O1 K1 O13 99.91(16) . 11_544 ?
O1 K1 O13 79.10(15) 2 11_544 ?
O13 K1 O13 94.9(2) 12_554 11_544 ?
O1 K1 O7 97.63(14) . 2 ?
O1 K1 O7 83.29(14) 2 2 ?
O13 K1 O7 175.16(17) 12_554 2 ?
O13 K1 O7 82.05(14) 11_544 2 ?
O1 K1 O7 83.29(14) . . ?
O1 K1 O7 97.63(14) 2 . ?
O13 K1 O7 82.05(14) 12_554 . ?
O13 K1 O7 175.16(17) 11_544 . ?
O7 K1 O7 101.2(2) 2 . ?
C1 O1 Zn1 78.8(5) . . ?
C1 O1 K1 138.3(5) . . ?
Zn1 O1 K1 121.05(19) . . ?
C1 O2 Zn1 100.2(5) . . ?
C20 O3 Zn4 132.8(4) . . ?
C20 O4 Zn5 116.0(4) . . ?
C27 O6 Zn1 129.0(5) . 6_564 ?
C27 O5 Zn3 124.5(5) . 6_564 ?
C28 O7 K1 140.1(5) . . ?
C28 O8 Zn2 108.2(5) . . ?
C47 O9 Zn5 121.0(4) . 8_565 ?
C47 O10 Zn4 136.6(4) . 13_444 ?
C54 O11 Zn3 128.7(5) . 15_544 ?
C54 O12 Zn2 132.9(5) . 15_544 ?
C55 O13 K1 143.4(5) . 11_544 ?
C55 O14 Zn3 110.5(5) . 12_544 ?
C74 O15 Zn5 117.1(5) . 10_444 ?
C74 O16 H16A 109.4 . . ?
C81 O17 Zn2 131.4(5) . . ?
C81 O18 Zn1 125.1(5) . . ?
Zn3 O19 Zn1 113.9(2) . . ?
Zn3 O19 Zn2 114.9(2) . . ?
Zn1 O19 Zn2 116.7(2) . . ?
Zn3 O19 H19A 102.9 . . ?
Zn1 O19 H19A 102.9 . . ?
Zn2 O19 H19A 102.9 . . ?
Zn5 O20 Zn6 130.03(17) . . ?
Zn5 O20 Zn4 100.08(15) . . ?
Zn6 O20 Zn4 96.94(13) . . ?
Zn5 O20 H20A 109.0 . . ?
Zn6 O20 H20A 109.0 . . ?
Zn4 O20 H20A 109.0 . . ?
O1 C1 O2 123.9(7) . . ?
O1 C1 C2 118.6(8) . . ?
O2 C1 C2 117.4(9) . . ?
O1 C1 Zn1 73.4(4) . . ?
O2 C1 Zn1 50.5(4) . . ?
C2 C1 Zn1 167.8(7) . . ?
C7 C2 C3 117.6(6) . . ?
C7 C2 C1 123.6(7) . . ?
C3 C2 C1 118.7(7) . . ?
C4 C3 C2 118.8(7) . . ?
C4 C3 H3 120.6 . . ?
C2 C3 H3 120.6 . . ?
C5 C4 C3 122.8(7) . . ?
C5 C4 H4 118.6 . . ?
C3 C4 H4 118.6 . . ?
C4 C5 C6 115.9(6) . . ?
C4 C5 C8 122.6(7) . . ?
C6 C5 C8 121.0(6) . . ?
C7 C6 C5 121.7(6) . . ?
C7 C6 H6 119.1 . . ?
C5 C6 H6 119.1 . . ?
C6 C7 C2 123.2(6) . . ?
C6 C7 H7 118.4 . . ?
C2 C7 H7 118.4 . . ?
C13 C8 C9 118.5(7) . . ?
C13 C8 C5 122.0(6) . . ?
C9 C8 C5 119.4(6) . . ?
C8 C9 C10 119.2(7) . . ?
C8 C9 H9 120.4 . . ?
C10 C9 H9 120.4 . . ?
C11 C10 C9 120.2(7) . . ?
C11 C10 C14 121.4(7) . . ?
C9 C10 C14 118.2(7) . . ?
C12 C11 C10 119.1(7) . . ?
C12 C11 H11 120.4 . . ?
C10 C11 H11 120.4 . . ?
C11 C12 C13 120.7(6) . . ?
C11 C12 C21 119.1(6) . . ?
C13 C12 C21 120.1(6) . . ?
C8 C13 C12 122.2(6) . . ?
C8 C13 H13 118.9 . . ?
C12 C13 H13 118.9 . . ?
C19 C14 C15 118.1(7) . . ?
C19 C14 C10 122.7(7) . . ?
C15 C14 C10 119.2(7) . . ?
C16 C15 C14 122.0(8) . . ?
C16 C15 H15 119.0 . . ?
C14 C15 H15 119.0 . . ?
C15 C16 C17 119.4(7) . . ?
C15 C16 H16 120.3 . . ?
C17 C16 H16 120.3 . . ?
C16 C17 C18 117.9(7) . . ?
C16 C17 C20 120.0(7) . . ?
C18 C17 C20 122.1(7) . . ?
C19 C18 C17 123.7(7) . . ?
C19 C18 H18 118.2 . . ?
C17 C18 H18 118.2 . . ?
C18 C19 C14 118.9(7) . . ?
C18 C19 H19 120.5 . . ?
C14 C19 H19 120.5 . . ?
O3 C20 O4 126.4(7) . . ?
O3 C20 C17 116.2(7) . . ?
O4 C20 C17 117.5(7) . . ?
C26 C21 C22 117.8(7) . . ?
C26 C21 C12 121.0(7) . . ?
C22 C21 C12 121.2(7) . . ?
C21 C22 C23 120.4(7) . . ?
C21 C22 H22 119.8 . . ?
C23 C22 H22 119.8 . . ?
C24 C23 C22 120.0(7) . . ?
C24 C23 H23 120.0 . . ?
C22 C23 H23 120.0 . . ?
C25 C24 C23 118.6(7) . . ?
C25 C24 C27 122.4(7) . . ?
C23 C24 C27 118.9(7) . . ?
C24 C25 C26 120.4(7) . . ?
C24 C25 H25 119.8 . . ?
C26 C25 H25 119.8 . . ?
C21 C26 C25 122.8(7) . . ?
C21 C26 H26 118.6 . . ?
C25 C26 H26 118.6 . . ?
O6 C27 O5 125.1(8) . . ?
O6 C27 C24 118.1(8) . . ?
O5 C27 C24 116.9(8) . . ?
O8 C28 O7 122.2(6) . . ?
O8 C28 C29 119.9(7) . . ?
O7 C28 C29 117.8(7) . . ?
C30 C29 C34 120.1(6) . . ?
C30 C29 C28 118.8(7) . . ?
C34 C29 C28 121.0(7) . . ?
C31 C30 C29 118.5(7) . . ?
C31 C30 H30 120.8 . . ?
C29 C30 H30 120.8 . . ?
C30 C31 C32 123.4(7) . . ?
C30 C31 H31 118.3 . . ?
C32 C31 H31 118.3 . . ?
C33 C32 C31 116.4(6) . . ?
C33 C32 C35 120.8(6) . . ?
C31 C32 C35 122.3(6) . . ?
C34 C33 C32 122.5(7) . . ?
C34 C33 H33 118.7 . . ?
C32 C33 H33 118.7 . . ?
C33 C34 C29 118.9(7) . . ?
C33 C34 H34 120.5 . . ?
C29 C34 H34 120.5 . . ?
C36 C35 C40 118.9(6) . . ?
C36 C35 C32 124.3(6) . . ?
C40 C35 C32 116.7(6) . . ?
C35 C36 C37 122.5(6) . . ?
C35 C36 H36 118.7 . . ?
C37 C36 H36 118.7 . . ?
C36 C37 C38 117.8(6) . . ?
C36 C37 C41 122.6(6) . . ?
C38 C37 C41 119.7(6) . . ?
C37 C38 C39 120.4(7) . . ?
C37 C38 H38 119.8 . . ?
C39 C38 H38 119.8 . . ?
C40 C39 C38 117.3(7) . . ?
C40 C39 C48 122.4(6) . . ?
C38 C39 C48 120.2(6) . . ?
C39 C40 C35 123.0(6) . . ?
C39 C40 H40 118.5 . . ?
C35 C40 H40 118.5 . . ?
C42 C41 C46 116.3(7) . . ?
C42 C41 C37 123.0(7) . . ?
C46 C41 C37 120.5(7) . . ?
C41 C42 C43 121.4(7) . . ?
C41 C42 H42 119.3 . . ?
C43 C42 H42 119.3 . . ?
C44 C43 C42 122.8(7) . . ?
C44 C43 H43 118.6 . . ?
C42 C43 H43 118.6 . . ?
C43 C44 C45 117.8(6) . . ?
C43 C44 C47 122.2(7) . . ?
C45 C44 C47 119.9(6) . . ?
C46 C45 C44 121.8(7) . . ?
C46 C45 H45 119.1 . . ?
C44 C45 H45 119.1 . . ?
C45 C46 C41 119.7(7) . . ?
C45 C46 H46 120.1 . . ?
C41 C46 H46 120.1 . . ?
O10 C47 O9 125.8(6) . . ?
O10 C47 C44 115.2(7) . . ?
O9 C47 C44 119.0(6) . . ?
C49 C48 C53 116.7(7) . . ?
C49 C48 C39 125.0(7) . . ?
C53 C48 C39 118.3(6) . . ?
C50 C49 C48 122.8(7) . . ?
C50 C49 H49 118.6 . . ?
C48 C49 H49 118.6 . . ?
C49 C50 C51 120.4(7) . . ?
C49 C50 H50 119.8 . . ?
C51 C50 H50 119.8 . . ?
C50 C51 C52 120.8(7) . . ?
C50 C51 C54 120.4(7) . . ?
C52 C51 C54 118.8(7) . . ?
C51 C52 C53 117.5(7) . . ?
C51 C52 H52 121.2 . . ?
C53 C52 H52 121.2 . . ?
C48 C53 C52 121.7(7) . . ?
C48 C53 H53 119.2 . . ?
C52 C53 H53 119.2 . . ?
O11 C54 O12 125.8(8) . . ?
O11 C54 C51 117.2(7) . . ?
O12 C54 C51 116.9(7) . . ?
O14 C55 O13 123.5(7) . . ?
O14 C55 C56 118.3(7) . . ?
O13 C55 C56 118.3(7) . . ?
C61 C56 C57 121.2(6) . . ?
C61 C56 C55 119.7(6) . . ?
C57 C56 C55 119.0(7) . . ?
C58 C57 C56 119.0(7) . . ?
C58 C57 H57 120.5 . . ?
C56 C57 H57 120.5 . . ?
C57 C58 C59 121.7(7) . . ?
C57 C58 H58 119.2 . . ?
C59 C58 H58 119.2 . . ?
C60 C59 C58 116.7(6) . . ?
C60 C59 C62 120.6(6) . . ?
C58 C59 C62 122.5(6) . . ?
C59 C60 C61 122.6(6) . . ?
C59 C60 H60 118.7 . . ?
C61 C60 H60 118.7 . . ?
C56 C61 C60 118.6(6) . . ?
C56 C61 H61 120.7 . . ?
C60 C61 H61 120.7 . . ?
C67 C62 C63 119.1(6) . . ?
C67 C62 C59 119.5(6) . . ?
C63 C62 C59 121.5(6) . . ?
C62 C63 C64 119.9(7) . . ?
C62 C63 H63 120.0 . . ?
C64 C63 H63 120.0 . . ?
C65 C64 C63 120.6(6) . . ?
C65 C64 C68 119.3(6) . . ?
C63 C64 C68 120.1(6) . . ?
C64 C65 C66 118.8(6) . . ?
C64 C65 H65 120.6 . . ?
C66 C65 H65 120.6 . . ?
C67 C66 C65 119.3(6) . . ?
C67 C66 C75 119.7(6) . . ?
C65 C66 C75 121.0(7) . . ?
C62 C67 C66 122.3(6) . . ?
C62 C67 H67 118.8 . . ?
C66 C67 H67 118.8 . . ?
C69 C68 C73 120.0 . . ?
C69 C68 C64 120.6(5) . . ?
C73 C68 C64 119.4(4) . . ?
C68 C69 C70 120.0 . . ?
C68 C69 H69 120.0 . . ?
C70 C69 H69 120.0 . . ?
C71 C70 C69 120.0 . . ?
C71 C70 H70 120.0 . . ?
C69 C70 H70 120.0 . . ?
C70 C71 C72 120.0 . . ?
C70 C71 C74 120.3(5) . . ?
C72 C71 C74 119.7(5) . . ?
C71 C72 C73 120.0 . . ?
C71 C72 H72 120.0 . . ?
C73 C72 H72 120.0 . . ?
C72 C73 C68 120.0 . . ?
C72 C73 H73 120.0 . . ?
C68 C73 H73 120.0 . . ?
O16 C74 O15 124.6(7) . . ?
O16 C74 C71 119.3(8) . . ?
O15 C74 C71 116.0(7) . . ?
C80 C75 C76 118.3(7) . . ?
C80 C75 C66 120.9(7) . . ?
C76 C75 C66 120.7(6) . . ?
C75 C76 C77 118.5(7) . . ?
C75 C76 H76 120.8 . . ?
C77 C76 H76 120.8 . . ?
C78 C77 C76 120.9(7) . . ?
C78 C77 H77 119.5 . . ?
C76 C77 H77 119.5 . . ?
C79 C78 C77 121.5(7) . . ?
C79 C78 C81 117.1(7) . . ?
C77 C78 C81 121.4(7) . . ?
C78 C79 C80 118.9(7) . . ?
C78 C79 H79 120.6 . . ?
C80 C79 H79 120.6 . . ?
C75 C80 C79 121.8(7) . . ?
C75 C80 H80 119.1 . . ?
C79 C80 H80 119.1 . . ?
O18 C81 O17 127.0(7) . . ?
O18 C81 C78 118.4(7) . . ?
O17 C81 C78 114.4(8) . . ?

loop_
_geom_bond_atom_site_label_1
_geom_bond_atom_site_label_2
_geom_bond_distance
_geom_bond_site_symmetry_2
_geom_bond_publ_flag
Zn1 O6 1.951(5) 7_645 ?
Zn1 O18 1.969(5) . ?
Zn1 O19 1.970(4) . ?
Zn1 O2 1.990(5) . ?
Zn1 O1 2.479(5) . ?
Zn1 C1 2.537(7) . ?
Zn2 O17 1.923(6) . ?
Zn2 O8 1.952(5) . ?
Zn2 O12 1.965(6) 14_454 ?
Zn2 O19 1.988(4) . ?
Zn3 O11 1.909(5) 14_454 ?
Zn3 O5 1.942(5) 7_645 ?
Zn3 O19 1.954(4) . ?
Zn3 O14 1.965(4) 12_554 ?
Zn4 O3 2.074(4) . ?
Zn4 O3 2.074(4) 11_544 ?
Zn4 O10 2.100(4) 8_655 ?
Zn4 O10 2.100(4) 13_444 ?
Zn4 O20 2.105(3) 11_544 ?
Zn4 O20 2.105(3) . ?
Zn4 Zn5 3.1123(7) 11_544 ?
Zn4 Zn5 3.1123(7) . ?
Zn4 Zn6 3.1298(9) . ?
Zn5 O15 1.947(4) 10_544 ?
Zn5 O20 1.953(3) . ?
Zn5 O9 1.968(5) 8_655 ?
Zn5 O4 2.017(4) . ?
Zn6 O20 2.075(3) 16_554 ?
Zn6 O20 2.075(3) . ?
Zn6 O20 2.075(3) 11_544 ?
Zn6 O20 2.075(3) 5_544 ?
Zn6 O1W 2.164(5) 11_544 ?
Zn6 O1W 2.164(5) . ?
Zn6 Zn4 3.1298(9) 5_544 ?
K1 O1 2.699(5) . ?
K1 O1 2.699(5) 2 ?
K1 O13 2.707(5) 12_554 ?
K1 O13 2.707(5) 11_544 ?
K1 O7 2.742(5) 2 ?
K1 O7 2.742(5) . ?
O1 C1 1.209(9) . ?
O2 C1 1.263(9) . ?
O3 C20 1.225(7) . ?
O4 C20 1.261(7) . ?
O6 C27 1.250(9) . ?
O6 Zn1 1.951(5) 6_564 ?
O5 C27 1.264(9) . ?
O5 Zn3 1.942(5) 6_564 ?
O7 C28 1.252(8) . ?
O8 C28 1.237(8) . ?
O9 C47 1.252(7) . ?
O9 Zn5 1.968(5) 8_565 ?
O10 C47 1.241(7) . ?
O10 Zn4 2.100(4) 13_444 ?
O11 C54 1.224(8) . ?
O11 Zn3 1.909(5) 15_544 ?
O12 C54 1.277(8) . ?
O12 Zn2 1.965(6) 15_544 ?
O13 C55 1.256(8) . ?
O13 K1 2.707(5) 11_544 ?
O14 C55 1.246(8) . ?
O14 Zn3 1.965(4) 12_544 ?
O15 C74 1.278(9) . ?
O15 Zn5 1.947(4) 10_444 ?
O16 C74 1.213(8) . ?
O16 H16A 0.8498 . ?
O17 C81 1.260(8) . ?
O18 C81 1.237(8) . ?
O19 H19A 0.8500 . ?
O20 H20A 0.8500 . ?
C1 C2 1.479(9) . ?
C2 C7 1.357(9) . ?
C2 C3 1.416(9) . ?
C3 C4 1.404(9) . ?
C3 H3 0.9300 . ?
C4 C5 1.377(9) . ?
C4 H4 0.9300 . ?
C5 C6 1.410(8) . ?
C5 C8 1.495(9) . ?
C6 C7 1.348(8) . ?
C6 H6 0.9300 . ?
C7 H7 0.9300 . ?
C8 C13 1.361(8) . ?
C8 C9 1.402(9) . ?
C9 C10 1.407(9) . ?
C9 H9 0.9300 . ?
C10 C11 1.388(9) . ?
C10 C14 1.527(9) . ?
C11 C12 1.365(9) . ?
C11 H11 0.9300 . ?
C12 C13 1.366(9) . ?
C12 C21 1.483(9) . ?
C13 H13 0.9300 . ?
C14 C19 1.384(10) . ?
C14 C15 1.425(10) . ?
C15 C16 1.342(9) . ?
C15 H15 0.9300 . ?
C16 C17 1.388(9) . ?
C16 H16 0.9300 . ?
C17 C18 1.400(9) . ?
C17 C20 1.504(9) . ?
C18 C19 1.330(9) . ?
C18 H18 0.9300 . ?
C19 H19 0.9300 . ?
C21 C26 1.361(9) . ?
C21 C22 1.368(9) . ?
C22 C23 1.432(10) . ?
C22 H22 0.9300 . ?
C23 C24 1.378(9) . ?
C23 H23 0.9300 . ?
C24 C25 1.367(9) . ?
C24 C27 1.493(10) . ?
C25 C26 1.384(10) . ?
C25 H25 0.9300 . ?
C26 H26 0.9300 . ?
C28 C29 1.513(9) . ?
C29 C30 1.361(8) . ?
C29 C34 1.389(8) . ?
C30 C31 1.353(9) . ?
C30 H30 0.9300 . ?
C31 C32 1.374(9) . ?
C31 H31 0.9300 . ?
C32 C33 1.363(8) . ?
C32 C35 1.524(7) . ?
C33 C34 1.352(8) . ?
C33 H33 0.9300 . ?
C34 H34 0.9300 . ?
C35 C36 1.342(8) . ?
C35 C40 1.373(9) . ?
C36 C37 1.385(8) . ?
C36 H36 0.9300 . ?
C37 C38 1.403(9) . ?
C37 C41 1.504(9) . ?
C38 C39 1.415(8) . ?
C38 H38 0.9300 . ?
C39 C40 1.362(8) . ?
C39 C48 1.479(9) . ?
C40 H40 0.9300 . ?
C41 C42 1.343(9) . ?
C41 C46 1.470(9) . ?
C42 C43 1.379(9) . ?
C42 H42 0.9300 . ?
C43 C44 1.342(9) . ?
C43 H43 0.9300 . ?
C44 C45 1.380(9) . ?
C44 C47 1.514(8) . ?
C45 C46 1.348(9) . ?
C45 H45 0.9300 . ?
C46 H46 0.9300 . ?
C48 C49 1.376(9) . ?
C48 C53 1.377(9) . ?
C49 C50 1.348(9) . ?
C49 H49 0.9300 . ?
C50 C51 1.356(9) . ?
C50 H50 0.9300 . ?
C51 C52 1.375(9) . ?
C51 C54 1.523(10) . ?
C52 C53 1.421(9) . ?
C52 H52 0.9300 . ?
C53 H53 0.9300 . ?
C55 C56 1.485(9) . ?
C56 C61 1.358(9) . ?
C56 C57 1.401(9) . ?
C57 C58 1.380(9) . ?
C57 H57 0.9300 . ?
C58 C59 1.414(9) . ?
C58 H58 0.9300 . ?
C59 C60 1.379(8) . ?
C59 C62 1.491(9) . ?
C60 C61 1.412(8) . ?
C60 H60 0.9300 . ?
C61 H61 0.9300 . ?
C62 C67 1.344(8) . ?
C62 C63 1.371(8) . ?
C63 C64 1.387(9) . ?
C63 H63 0.9300 . ?
C64 C65 1.353(9) . ?
C64 C68 1.520(7) . ?
C65 C66 1.404(8) . ?
C65 H65 0.9300 . ?
C66 C67 1.353(8) . ?
C66 C75 1.516(9) . ?
C67 H67 0.9300 . ?
C68 C69 1.3900 . ?
C68 C73 1.3900 . ?
C69 C70 1.3900 . ?
C69 H69 0.9300 . ?
C70 C71 1.3900 . ?
C70 H70 0.9300 . ?
C71 C72 1.3900 . ?
C71 C74 1.488(8) . ?
C72 C73 1.3900 . ?
C72 H72 0.9300 . ?
C73 H73 0.9300 . ?
C75 C80 1.390(9) . ?
C75 C76 1.402(9) . ?
C76 C77 1.436(9) . ?
C76 H76 0.9300 . ?
C77 C78 1.357(9) . ?
C77 H77 0.9300 . ?
C78 C79 1.350(9) . ?
C78 C81 1.471(10) . ?
C79 C80 1.419(9) . ?
C79 H79 0.9300 . ?
C80 H80 0.9300 . ?

loop_
_platon_squeeze_void_nr
_platon_squeeze_void_average_x
_platon_squeeze_void_average_y
_platon_squeeze_void_average_z
_platon_squeeze_void_volume
_platon_squeeze_void_count_electrons
1 0.104 -0.007 -0.006 45883.0 2015.3
